data_4114366
loop_
_publ_author_name
'Christopher E. Katz'
'Jeffrey Aub\'e'

_publ_contact_author
; 
   Prof. Jeffrey Aub\'e 
   Department of Medicinal Chemistry 
   University of Kansas 
   Malott Hall, Room 4070 
   1251 Wescoe Hall Dr. 
   Lawrence, KS  66045-7582  USA 
;
_publ_contact_author_email jaube@ku.edu
_publ_contact_author_fax 1(785)8645326
_publ_contact_author_phone 1(785)8644496
_publ_section_title
;
 Unusual Tethering Effects in the Schmidt Reaction of Hydroxyalkyl Azides
 with Ketones: Cation-\p and Steric Stabilization of a Pseudoaxial Phenyl
 Group
;
_journal_name_full 'Journal of the American Chemical Society'
_journal_page_first 13948
_journal_page_last 13949
_journal_paper_doi 10.1021/ja0382361
_journal_volume 125
_journal_year 2003
_chemical_formula_moiety 'C21 H31 N O2'
_chemical_formula_sum 'C21 H31 N O2'
_chemical_formula_weight 329.47
_chemical_name_systematic
; 
 ? 
;
_space_group_IT_number 14
_symmetry_cell_setting monoclinic
_symmetry_space_group_name_Hall '-P 2ybc'
_symmetry_space_group_name_H-M 'P 1 21/c 1'
_atom_sites_solution_hydrogens geom
_atom_sites_solution_primary direct
_atom_sites_solution_secondary difmap
_audit_creation_method SHELXL-97
_cell_angle_alpha 90.00
_cell_angle_beta 100.383(2)
_cell_angle_gamma 90.00
_cell_formula_units_Z 4
_cell_length_a 7.0765(4)
_cell_length_b 22.4698(12)
_cell_length_c 11.6678(6)
_cell_measurement_reflns_used 4932
_cell_measurement_temperature 100(2)
_cell_measurement_theta_max 30.47
_cell_measurement_theta_min 2.92
_cell_volume 1824.89(17)
_computing_cell_refinement 'Bruker SMART'
_computing_data_collection 'Bruker SMART'
_computing_data_reduction 'Bruker SAINT'
_computing_molecular_graphics 'Bruker SHELXTL'
_computing_publication_material 'Bruker SHELXTL'
_computing_structure_refinement 'SHELXL-97 (Sheldrick, 1997)'
_computing_structure_solution 'SHELXS-97 (Sheldrick, 1990)'
_diffrn_ambient_temperature 100(2)
_diffrn_measured_fraction_theta_full 1.000
_diffrn_measured_fraction_theta_max 0.988
_diffrn_measurement_device_type 'Bruker APEX'
_diffrn_measurement_method '\w scan frames'
_diffrn_radiation_monochromator graphite
_diffrn_radiation_source 'fine-focus sealed tube'
_diffrn_radiation_type MoK\a
_diffrn_radiation_wavelength 0.71073
_diffrn_reflns_av_R_equivalents 0.0223
_diffrn_reflns_av_sigmaI/netI 0.0318
_diffrn_reflns_limit_h_max 10
_diffrn_reflns_limit_h_min -9
_diffrn_reflns_limit_k_max 31
_diffrn_reflns_limit_k_min -32
_diffrn_reflns_limit_l_max 16
_diffrn_reflns_limit_l_min -7
_diffrn_reflns_number 14346
_diffrn_reflns_theta_full 26.00
_diffrn_reflns_theta_max 30.52
_diffrn_reflns_theta_min 1.81
_exptl_absorpt_coefficient_mu 0.076
_exptl_absorpt_correction_T_max 0.9925
_exptl_absorpt_correction_T_min 0.9762
_exptl_absorpt_correction_type multi-scan
_exptl_absorpt_process_details 'SADABS, 2000'
_exptl_crystal_colour colorless
_exptl_crystal_density_diffrn 1.199
_exptl_crystal_density_meas 0
_exptl_crystal_description plate
_exptl_crystal_F_000 720
_exptl_crystal_size_max 0.32
_exptl_crystal_size_mid 0.27
_exptl_crystal_size_min 0.10
_refine_diff_density_max 0.495
_refine_diff_density_min -0.190
_refine_diff_density_rms 0.062
_refine_ls_extinction_method none
_refine_ls_goodness_of_fit_ref 1.038
_refine_ls_hydrogen_treatment mixed
_refine_ls_matrix_type full
_refine_ls_number_parameters 220
_refine_ls_number_reflns 5495
_refine_ls_number_restraints 0
_refine_ls_restrained_S_all 1.038
_refine_ls_R_factor_all 0.0659
_refine_ls_R_factor_gt 0.0535
_refine_ls_shift/su_max 0.000
_refine_ls_shift/su_mean 0.000
_refine_ls_structure_factor_coef Fsqd
_refine_ls_weighting_details 'calc w=1/[\s^2^(Fo^2^)+(0.0890P)^2^+0.3150P] where P=(Fo^2^+2Fc^2^)/3'
_refine_ls_weighting_scheme calc
_refine_ls_wR_factor_gt 0.1383
_refine_ls_wR_factor_ref 0.1473
_reflns_number_gt 4427
_reflns_number_total 5495
_reflns_threshold_expression >2sigma(I)
_cod_data_source_file ja0382361si20030830_011613_1.cif
_cod_data_source_block compound_17b_
_cod_database_code 4114366

loop_
_symmetry_equiv_pos_as_xyz
'x, y, z'
'-x, y+1/2, -z+1/2'
'-x, -y, -z'
'x, -y-1/2, z-1/2'

loop_
_atom_site_label
_atom_site_type_symbol
_atom_site_fract_x
_atom_site_fract_y
_atom_site_fract_z
_atom_site_U_iso_or_equiv
_atom_site_adp_type
_atom_site_occupancy
_atom_site_symmetry_multiplicity
_atom_site_calc_flag
_atom_site_refinement_flags
N1 N 0.58289(12) 0.27033(4) 0.25471(8) 0.01830(19) Uani 1 1 d .
C2 C 0.58454(16) 0.30560(5) 0.16134(10) 0.0211(2) Uani 1 1 d .
C3 C 0.39993(17) 0.33683(5) 0.10947(10) 0.0230(2) Uani 1 1 d .
H3A H 0.2941 0.3074 0.0957 0.028 Uiso 1 1 calc R
H3B H 0.4129 0.3542 0.0333 0.028 Uiso 1 1 calc R
C4 C 0.34909(16) 0.38635(5) 0.18934(10) 0.0225(2) Uani 1 1 d .
H4A H 0.4695 0.4056 0.2282 0.027 Uiso 1 1 calc R
H4B H 0.2718 0.4168 0.1406 0.027 Uiso 1 1 calc R
C5 C 0.23734(15) 0.36555(5) 0.28303(10) 0.0205(2) Uani 1 1 d .
H5 H 0.1227 0.3435 0.2411 0.025 Uiso 1 1 calc R
C6 C 0.35352(16) 0.32054(5) 0.36699(10) 0.0216(2) Uani 1 1 d .
H6A H 0.4716 0.3403 0.4079 0.026 Uiso 1 1 calc R
H6B H 0.2766 0.3091 0.4265 0.026 Uiso 1 1 calc R
C7 C 0.41071(15) 0.26402(5) 0.30842(10) 0.0197(2) Uani 1 1 d .
H7A H 0.4338 0.2319 0.3673 0.024 Uiso 1 1 calc R
H7B H 0.3017 0.2516 0.2476 0.024 Uiso 1 1 calc R
O8 O 0.73247(12) 0.31412(4) 0.11989(8) 0.0293(2) Uani 1 1 d .
C9 C 0.15751(17) 0.41868(5) 0.34642(11) 0.0236(2) Uani 1 1 d .
C10 C 0.3179(2) 0.45904(6) 0.40871(12) 0.0322(3) Uani 1 1 d .
H10A H 0.2620 0.4910 0.4491 0.048 Uiso 1 1 d R
H10B H 0.3876 0.4764 0.3515 0.048 Uiso 1 1 d R
H10C H 0.4067 0.4356 0.4654 0.048 Uiso 1 1 d R
C11 C 0.0193(2) 0.45577(6) 0.25686(12) 0.0339(3) Uani 1 1 d .
H11A H -0.0436 0.4859 0.2976 0.051 Uiso 1 1 d R
H11B H -0.0781 0.4296 0.2125 0.051 Uiso 1 1 d R
H11C H 0.0918 0.4754 0.2035 0.051 Uiso 1 1 d R
C12 C 0.04040(19) 0.39529(6) 0.43528(12) 0.0307(3) Uani 1 1 d .
H12A H -0.0185 0.4288 0.4695 0.046 Uiso 1 1 d R
H12B H 0.1252 0.3735 0.4969 0.046 Uiso 1 1 d R
H12C H -0.0604 0.3685 0.3963 0.046 Uiso 1 1 d R
C13 C 0.76398(14) 0.24469(5) 0.31520(9) 0.0189(2) Uani 1 1 d .
H13A H 0.7577 0.2415 0.3991 0.023 Uiso 1 1 calc R
H13B H 0.8691 0.2727 0.3079 0.023 Uiso 1 1 calc R
C14 C 0.81671(15) 0.18304(5) 0.27202(10) 0.0199(2) Uani 1 1 d .
C15 C 1.00238(17) 0.16199(6) 0.35446(12) 0.0292(3) Uani 1 1 d .
H15A H 1.0962 0.1464 0.3084 0.035 Uiso 1 1 calc R
H15B H 1.0622 0.1956 0.4027 0.035 Uiso 1 1 calc R
C16 C 0.94339(18) 0.11270(6) 0.43250(10) 0.0262(2) Uani 1 1 d .
H16A H 1.0311 0.0782 0.4363 0.031 Uiso 1 1 calc R
H16B H 0.9450 0.1276 0.5125 0.031 Uiso 1 1 calc R
C17 C 0.6316(2) 0.04812(5) 0.39970(11) 0.0291(3) Uani 1 1 d .
H17 H 0.6796 0.0214 0.4612 0.035 Uiso 1 1 calc R
C18 C 0.4497(2) 0.03989(5) 0.33373(12) 0.0299(3) Uani 1 1 d .
H18 H 0.3731 0.0074 0.3504 0.036 Uiso 1 1 calc R
C19 C 0.37858(18) 0.07871(5) 0.24370(12) 0.0274(3) Uani 1 1 d .
H19 H 0.2544 0.0724 0.1986 0.033 Uiso 1 1 calc R
C20 C 0.48837(16) 0.12691(5) 0.21919(11) 0.0242(2) Uani 1 1 d .
H20 H 0.4396 0.1537 0.1580 0.029 Uiso 1 1 calc R
C21 C 0.67117(15) 0.13526(5) 0.28582(10) 0.0204(2) Uani 1 1 d .
C22 C 0.74303(17) 0.09583(5) 0.37501(10) 0.0227(2) Uani 1 1 d .
C23 C 0.84434(16) 0.18432(5) 0.14478(10) 0.0246(2) Uani 1 1 d .
H23A H 0.8783 0.1438 0.1219 0.029 Uiso 1 1 calc R
H23B H 0.7212 0.1955 0.0947 0.029 Uiso 1 1 calc R
O24 O 0.98938(12) 0.22479(4) 0.12420(8) 0.02645(19) Uani 1 1 d .
H24 H 0.936(2) 0.2598(7) 0.1250(14) 0.032 Uiso 1 1 d .

loop_
_atom_site_aniso_label
_atom_site_aniso_U_11
_atom_site_aniso_U_22
_atom_site_aniso_U_33
_atom_site_aniso_U_23
_atom_site_aniso_U_13
_atom_site_aniso_U_12
N1 0.0149(4) 0.0195(4) 0.0206(4) 0.0033(3) 0.0035(3) -0.0005(3)
C2 0.0212(5) 0.0209(5) 0.0215(5) 0.0026(4) 0.0048(4) 0.0001(4)
C3 0.0237(5) 0.0249(5) 0.0202(5) 0.0039(4) 0.0034(4) 0.0039(4)
C4 0.0238(5) 0.0205(5) 0.0235(5) 0.0033(4) 0.0047(4) 0.0018(4)
C5 0.0185(5) 0.0184(5) 0.0251(5) -0.0001(4) 0.0052(4) -0.0002(4)
C6 0.0221(5) 0.0210(5) 0.0222(5) 0.0013(4) 0.0055(4) 0.0019(4)
C7 0.0177(5) 0.0191(5) 0.0236(5) 0.0029(4) 0.0070(4) -0.0005(4)
O8 0.0252(4) 0.0323(5) 0.0332(5) 0.0116(4) 0.0128(4) 0.0013(3)
C9 0.0240(5) 0.0185(5) 0.0292(6) -0.0013(4) 0.0071(4) 0.0007(4)
C10 0.0364(7) 0.0259(6) 0.0360(7) -0.0084(5) 0.0105(5) -0.0065(5)
C11 0.0365(7) 0.0279(6) 0.0378(7) 0.0020(5) 0.0083(6) 0.0131(5)
C12 0.0321(6) 0.0268(6) 0.0371(7) -0.0034(5) 0.0170(5) 0.0016(5)
C13 0.0153(4) 0.0217(5) 0.0187(5) 0.0007(4) 0.0006(3) -0.0012(4)
C14 0.0149(4) 0.0227(5) 0.0225(5) 0.0015(4) 0.0044(4) 0.0002(4)
C15 0.0172(5) 0.0367(7) 0.0337(6) 0.0088(5) 0.0042(4) 0.0066(4)
C16 0.0285(6) 0.0285(6) 0.0214(5) 0.0014(4) 0.0044(4) 0.0078(5)
C17 0.0429(7) 0.0210(5) 0.0256(6) 0.0018(4) 0.0123(5) 0.0023(5)
C18 0.0385(7) 0.0212(5) 0.0338(6) -0.0024(5) 0.0170(5) -0.0058(5)
C19 0.0253(5) 0.0241(6) 0.0346(6) -0.0038(5) 0.0103(5) -0.0043(4)
C20 0.0211(5) 0.0215(5) 0.0305(6) 0.0012(4) 0.0057(4) -0.0008(4)
C21 0.0203(5) 0.0180(5) 0.0247(5) -0.0008(4) 0.0090(4) 0.0012(4)
C22 0.0271(5) 0.0214(5) 0.0214(5) -0.0012(4) 0.0096(4) 0.0047(4)
C23 0.0214(5) 0.0288(6) 0.0253(5) -0.0028(4) 0.0088(4) -0.0045(4)
O24 0.0202(4) 0.0328(5) 0.0283(4) 0.0007(3) 0.0095(3) -0.0043(3)

loop_
_atom_type_symbol
_atom_type_description
_atom_type_scat_dispersion_real
_atom_type_scat_dispersion_imag
_atom_type_scat_source
C C 0.0033 0.0016 'International Tables Vol C Tables 4.2.6.8 and 6.1.1.4'
H H 0.0000 0.0000 'International Tables Vol C Tables 4.2.6.8 and 6.1.1.4'
N N 0.0061 0.0033 'International Tables Vol C Tables 4.2.6.8 and 6.1.1.4'
O O 0.0106 0.0060 'International Tables Vol C Tables 4.2.6.8 and 6.1.1.4'

loop_
_geom_angle_atom_site_label_1
_geom_angle_atom_site_label_2
_geom_angle_atom_site_label_3
_geom_angle
C2 N1 C13 119.07(9)
C2 N1 C7 121.87(9)
C13 N1 C7 118.41(8)
O8 C2 N1 122.31(10)
O8 C2 C3 120.02(10)
N1 C2 C3 117.64(9)
C2 C3 C4 111.96(9)
C2 C3 H3A 109.2
C4 C3 H3A 109.2
C2 C3 H3B 109.2
C4 C3 H3B 109.2
H3A C3 H3B 107.9
C5 C4 C3 114.80(9)
C5 C4 H4A 108.6
C3 C4 H4A 108.6
C5 C4 H4B 108.6
C3 C4 H4B 108.6
H4A C4 H4B 107.5
C4 C5 C6 111.67(9)
C4 C5 C9 112.43(9)
C6 C5 C9 113.46(9)
C4 C5 H5 106.2
C6 C5 H5 106.2
C9 C5 H5 106.2
C7 C6 C5 114.52(9)
C7 C6 H6A 108.6
C5 C6 H6A 108.6
C7 C6 H6B 108.6
C5 C6 H6B 108.6
H6A C6 H6B 107.6
N1 C7 C6 114.55(9)
N1 C7 H7A 108.6
C6 C7 H7A 108.6
N1 C7 H7B 108.6
C6 C7 H7B 108.6
H7A C7 H7B 107.6
C10 C9 C12 109.10(11)
C10 C9 C11 109.10(10)
C12 C9 C11 106.85(10)
C10 C9 C5 112.16(9)
C12 C9 C5 110.12(9)
C11 C9 C5 109.36(10)
C9 C10 H10A 109.5
C9 C10 H10B 109.5
H10A C10 H10B 109.5
C9 C10 H10C 109.5
H10A C10 H10C 109.5
H10B C10 H10C 109.5
C9 C11 H11A 109.5
C9 C11 H11B 109.5
H11A C11 H11B 109.5
C9 C11 H11C 109.5
H11A C11 H11C 109.5
H11B C11 H11C 109.5
C9 C12 H12A 109.5
C9 C12 H12B 109.5
H12A C12 H12B 109.5
C9 C12 H12C 109.5
H12A C12 H12C 109.5
H12B C12 H12C 109.5
N1 C13 C14 115.96(9)
N1 C13 H13A 108.3
C14 C13 H13A 108.3
N1 C13 H13B 108.3
C14 C13 H13B 108.3
H13A C13 H13B 107.4
C21 C14 C23 108.90(9)
C21 C14 C13 113.09(8)
C23 C14 C13 112.34(9)
C21 C14 C15 103.49(9)
C23 C14 C15 111.33(9)
C13 C14 C15 107.35(9)
C16 C15 C14 107.20(9)
C16 C15 H15A 110.3
C14 C15 H15A 110.3
C16 C15 H15B 110.3
C14 C15 H15B 110.3
H15A C15 H15B 108.5
C22 C16 C15 104.59(9)
C22 C16 H16A 110.8
C15 C16 H16A 110.8
C22 C16 H16B 110.8
C15 C16 H16B 110.8
H16A C16 H16B 108.9
C18 C17 C22 119.43(11)
C18 C17 H17 120.3
C22 C17 H17 120.3
C19 C18 C17 120.61(11)
C19 C18 H18 119.7
C17 C18 H18 119.7
C18 C19 C20 120.32(12)
C18 C19 H19 119.8
C20 C19 H19 119.8
C19 C20 C21 119.03(11)
C19 C20 H20 120.5
C21 C20 H20 120.5
C22 C21 C20 120.52(10)
C22 C21 C14 111.50(10)
C20 C21 C14 127.94(10)
C21 C22 C17 120.07(11)
C21 C22 C16 111.19(10)
C17 C22 C16 128.74(11)
O24 C23 C14 113.40(9)
O24 C23 H23A 108.9
C14 C23 H23A 108.9
O24 C23 H23B 108.9
C14 C23 H23B 108.9
H23A C23 H23B 107.7
C23 O24 H24 104.4(11)

loop_
_geom_bond_atom_site_label_1
_geom_bond_atom_site_label_2
_geom_bond_distance
N1 C2 1.3490(14)
N1 C13 1.4649(13)
N1 C7 1.4739(13)
C2 O8 1.2445(13)
C2 C3 1.5101(15)
C3 C4 1.5352(16)
C3 H3A 0.9900
C3 H3B 0.9900
C4 C5 1.5330(15)
C4 H4A 0.9900
C4 H4B 0.9900
C5 C6 1.5388(15)
C5 C9 1.5627(15)
C5 H5 1.0000
C6 C7 1.5307(15)
C6 H6A 0.9900
C6 H6B 0.9900
C7 H7A 0.9900
C7 H7B 0.9900
C9 C10 1.5301(17)
C9 C12 1.5322(17)
C9 C11 1.5409(17)
C10 H10A 0.9800
C10 H10B 0.9800
C10 H10C 0.9800
C11 H11A 0.9800
C11 H11B 0.9800
C11 H11C 0.9800
C12 H12A 0.9800
C12 H12B 0.9800
C12 H12C 0.9800
C13 C14 1.5428(15)
C13 H13A 0.9900
C13 H13B 0.9900
C14 C21 1.5162(15)
C14 C23 1.5322(16)
C14 C15 1.5555(16)
C15 C16 1.5387(17)
C15 H15A 0.9900
C15 H15B 0.9900
C16 C22 1.5036(17)
C16 H16A 0.9900
C16 H16B 0.9900
C17 C18 1.3883(19)
C17 C22 1.3914(17)
C17 H17 0.9500
C18 C19 1.3881(19)
C18 H18 0.9500
C19 C20 1.3923(16)
C19 H19 0.9500
C20 C21 1.3966(16)
C20 H20 0.9500
C21 C22 1.3913(16)
C23 O24 1.4236(13)
C23 H23A 0.9900
C23 H23B 0.9900
O24 H24 0.873(16)

loop_
_geom_hbond_atom_site_label_D
_geom_hbond_atom_site_label_H
_geom_hbond_atom_site_label_A
_geom_hbond_distance_DH
_geom_hbond_distance_HA
_geom_hbond_distance_DA
_geom_hbond_angle_DHA
O24 H24 O8 0.873(16) 1.882(17) 2.7025(13) 156.0(15)

loop_
_geom_torsion_atom_site_label_1
_geom_torsion_atom_site_label_2
_geom_torsion_atom_site_label_3
_geom_torsion_atom_site_label_4
_geom_torsion
C13 N1 C2 O8 4.80(17)
C7 N1 C2 O8 175.40(10)
C13 N1 C2 C3 -173.21(9)
C7 N1 C2 C3 -2.61(15)
O8 C2 C3 C4 -107.61(12)
N1 C2 C3 C4 70.45(13)
C2 C3 C4 C5 -85.64(12)
C3 C4 C5 C6 61.58(12)
C3 C4 C5 C9 -169.56(9)
C4 C5 C6 C7 -59.39(12)
C9 C5 C6 C7 172.30(9)
C2 N1 C7 C6 -66.77(13)
C13 N1 C7 C6 103.90(11)
C5 C6 C7 N1 81.77(12)
C4 C5 C9 C10 -60.65(13)
C6 C5 C9 C10 67.27(12)
C4 C5 C9 C12 177.65(10)
C6 C5 C9 C12 -54.43(13)
C4 C5 C9 C11 60.52(12)
C6 C5 C9 C11 -171.56(10)
C2 N1 C13 C14 -90.97(12)
C7 N1 C13 C14 98.10(11)
N1 C13 C14 C21 -61.54(12)
N1 C13 C14 C23 62.24(12)
N1 C13 C14 C15 -175.05(9)
C21 C14 C15 C16 -13.43(12)
C23 C14 C15 C16 -130.25(10)
C13 C14 C15 C16 106.41(11)
C14 C15 C16 C22 13.93(12)
C22 C17 C18 C19 0.05(18)
C17 C18 C19 C20 -0.71(18)
C18 C19 C20 C21 0.51(18)
C19 C20 C21 C22 0.33(17)
C19 C20 C21 C14 177.81(11)
C23 C14 C21 C22 126.59(10)
C13 C14 C21 C22 -107.76(10)
C15 C14 C21 C22 8.07(12)
C23 C14 C21 C20 -51.07(15)
C13 C14 C21 C20 74.57(14)
C15 C14 C21 C20 -169.60(11)
C20 C21 C22 C17 -0.99(16)
C14 C21 C22 C17 -178.85(10)
C20 C21 C22 C16 178.55(10)
C14 C21 C22 C16 0.69(13)
C18 C17 C22 C21 0.79(17)
C18 C17 C22 C16 -178.66(11)
C15 C16 C22 C21 -9.26(13)
C15 C16 C22 C17 170.22(11)
C21 C14 C23 O24 -175.56(9)
C13 C14 C23 O24 58.36(12)
C15 C14 C23 O24 -62.07(13)
